data_4506517
loop_
_publ_author_name
'Markovi\'c, Marijana'
'Mili\'c, Dalibor'
'Sabolovi\'c, Jasmina'

_publ_section_title
;
 Modeling Triple Conformational Disorder in a New Crystal Polymorph
 ofcis-Aquabis(l-isoleucinato)copper(II)
;
_journal_issue 8
_journal_name_full 'Crystal Growth &amp; Design'
_journal_page_first 4116
_journal_paper_doi 10.1021/cg300636w
_journal_volume 12
_journal_year 2012
_chemical_absolute_configuration ad
_chemical_formula_moiety 'C12 H26 Cu N2 O5'
_chemical_formula_sum 'C12 H26 Cu N2 O5'
_chemical_formula_weight 341.89
_chemical_name_systematic
;
 cis aquabis(L-isoleucinato-N,O)copper(II)
;
_space_group_IT_number 5
_symmetry_cell_setting monoclinic
_symmetry_Int_Tables_number 5
_symmetry_space_group_name_Hall 'C 2y'
_symmetry_space_group_name_H-M 'C 1 2 1'
_atom_sites_solution_hydrogens geom
_atom_sites_solution_primary direct
_atom_sites_solution_secondary difmap
_audit_creation_method SHELXL-97
_cell_angle_alpha 90.00
_cell_angle_beta 106.250(2)
_cell_angle_gamma 90.00
_cell_formula_units_Z 4
_cell_length_a 22.5755(5)
_cell_length_b 9.44266(17)
_cell_length_c 7.46733(15)
_cell_measurement_reflns_used 8933
_cell_measurement_temperature 120(1)
_cell_measurement_theta_max 32.6828
_cell_measurement_theta_min 1.8754
_cell_volume 1528.24(6)
_computing_cell_refinement
;
CrysAlisPro, Oxford Diffraction Ltd.,
Version 1.171.34.44 (release 25-10-2010 CrysAlis171 .NET)
(compiled Oct 25 2010,18:11:34)
;
_computing_data_collection
;
CrysAlisPro, Oxford Diffraction Ltd.,
Version 1.171.34.44 (release 25-10-2010 CrysAlis171 .NET)
(compiled Oct 25 2010,18:11:34)
;
_computing_data_reduction
;
CrysAlisPro, Oxford Diffraction Ltd.,
Version 1.171.34.44 (release 25-10-2010 CrysAlis171 .NET)
(compiled Oct 25 2010,18:11:34)
;
_computing_structure_refinement 'SHELXL-97 (Sheldrick, 1997)'
_computing_structure_solution 'SHELXS-97 (Sheldrick, 1990)'
_diffrn_ambient_temperature 120(1)
_diffrn_detector_area_resol_mean 16.3426
_diffrn_measured_fraction_theta_full 0.996
_diffrn_measured_fraction_theta_max 0.996
_diffrn_measurement_device_type 'Xcalibur, Sapphire3'
_diffrn_measurement_method '\w scans'
_diffrn_radiation_monochromator graphite
_diffrn_radiation_source 'Enhance (Mo) X-ray Source'
_diffrn_radiation_type 'Mo K\a'
_diffrn_radiation_wavelength 0.71073
_diffrn_reflns_av_R_equivalents 0.0206
_diffrn_reflns_av_sigmaI/netI 0.0360
_diffrn_reflns_limit_h_max 31
_diffrn_reflns_limit_h_min -30
_diffrn_reflns_limit_k_max 13
_diffrn_reflns_limit_k_min -13
_diffrn_reflns_limit_l_max 10
_diffrn_reflns_limit_l_min -10
_diffrn_reflns_number 9653
_diffrn_reflns_theta_full 29.99
_diffrn_reflns_theta_max 29.99
_diffrn_reflns_theta_min 3.48
_exptl_absorpt_coefficient_mu 1.449
_exptl_absorpt_correction_T_max 1.00000
_exptl_absorpt_correction_T_min 0.88410
_exptl_absorpt_correction_type multi-scan
_exptl_absorpt_process_details
;
CrysAlisPro, Oxford Diffraction Ltd.,
Version 1.171.34.44 (release 25-10-2010 CrysAlis171 .NET)
(compiled Oct 25 2010,18:11:34)
Empirical absorption correction using spherical harmonics,
 implemented in SCALE3 ABSPACK scaling algorithm.
;
_exptl_crystal_colour blue
_exptl_crystal_density_diffrn 1.486
_exptl_crystal_density_method 'not measured'
_exptl_crystal_description plate
_exptl_crystal_F_000 724
_exptl_crystal_size_max 0.50
_exptl_crystal_size_mid 0.30
_exptl_crystal_size_min 0.05
_refine_diff_density_max 0.537
_refine_diff_density_min -0.421
_refine_diff_density_rms 0.058
_refine_ls_abs_structure_details 'Flack H D (1983), Acta Cryst. A39, 876-881; 2104 Friedel pairs'
_refine_ls_abs_structure_Flack -0.010(10)
_refine_ls_extinction_method none
_refine_ls_goodness_of_fit_ref 1.023
_refine_ls_hydrogen_treatment mixed
_refine_ls_matrix_type full
_refine_ls_number_parameters 264
_refine_ls_number_reflns 4451
_refine_ls_number_restraints 153
_refine_ls_restrained_S_all 1.039
_refine_ls_R_factor_all 0.0330
_refine_ls_R_factor_gt 0.0303
_refine_ls_shift/su_max 0.002
_refine_ls_shift/su_mean 0.000
_refine_ls_structure_factor_coef Fsqd
_refine_ls_weighting_details 'calc w=1/[\s^2^(Fo^2^)+(0.0378P)^2^+0.4767P] where P=(Fo^2^+2Fc^2^)/3'
_refine_ls_weighting_scheme calc
_refine_ls_wR_factor_gt 0.0717
_refine_ls_wR_factor_ref 0.0738
_reflns_number_gt 4227
_reflns_number_total 4451
_reflns_threshold_expression >2sigma(I)
_cod_data_source_file cg300636w_si_002.cif
_cod_data_source_block 3
_cod_original_cell_volume 1528.24(5)
_cod_original_sg_symbol_H-M 'C 2'
_cod_database_code 4506517

loop_
_symmetry_equiv_pos_as_xyz
'x, y, z'
'-x, y, -z'
'x+1/2, y+1/2, z'
'-x+1/2, y+1/2, -z'

loop_
_atom_site_label
_atom_site_type_symbol
_atom_site_fract_x
_atom_site_fract_y
_atom_site_fract_z
_atom_site_U_iso_or_equiv
_atom_site_adp_type
_atom_site_occupancy
_atom_site_symmetry_multiplicity
_atom_site_calc_flag
_atom_site_refinement_flags
_atom_site_disorder_assembly
_atom_site_disorder_group
C11 C 0.32462(9) 0.2970(3) 1.0662(3) 0.0224(4) Uani 1 1 d D A .
C12 C 0.31868(9) 0.1454(2) 1.1231(2) 0.0205(4) Uani 1 1 d D . .
H12 H 0.2935 0.1449 1.2140 0.025 Uiso 1 1 calc R . .
C13 C 0.38149(8) 0.0755(2) 1.2183(2) 0.0253(4) Uani 1 1 d D . .
H13 H 0.3720 -0.0270 1.2301 0.030 Uiso 1 1 calc R . .
C14 C 0.42679(11) 0.0782(3) 1.1051(3) 0.0379(6) Uani 1 1 d D . .
H14A H 0.4635 0.0235 1.1692 0.057 Uiso 1 1 calc R . .
H14B H 0.4386 0.1763 1.0898 0.057 Uiso 1 1 calc R . .
H14C H 0.4078 0.0364 0.9823 0.057 Uiso 1 1 calc R . .
C15 C 0.41013(9) 0.1269(3) 1.4187(3) 0.0296(5) Uani 1 1 d D . .
H15A H 0.4457 0.0651 1.4776 0.035 Uiso 1 1 calc R . .
H15B H 0.4263 0.2238 1.4136 0.035 Uiso 1 1 calc R . .
C16 C 0.36735(12) 0.1294(3) 1.5422(3) 0.0354(6) Uani 1 1 d D . .
H16A H 0.3913 0.1478 1.6714 0.053 Uiso 1 1 calc R . .
H16B H 0.3465 0.0377 1.5352 0.053 Uiso 1 1 calc R . .
H16C H 0.3365 0.2043 1.5002 0.053 Uiso 1 1 calc R . .
N1 N 0.28408(9) 0.0638(2) 0.9540(2) 0.0213(4) Uani 1 1 d D . .
H1A H 0.2558 0.0057 0.9851 0.026 Uiso 1 1 calc R . .
H1B H 0.3112 0.0075 0.9147 0.026 Uiso 1 1 calc R . .
C21 C 0.19652(10) 0.2562(2) 0.3753(3) 0.0233(4) Uani 1 1 d D . .
C22A C 0.17312(11) 0.1056(3) 0.3707(3) 0.0209(6) Uani 0.493(3) 1 d PD A 1
H22A H 0.1898 0.0500 0.2817 0.025 Uiso 0.493(3) 1 calc PR A 1
C23A C 0.10184(10) 0.0976(3) 0.3046(3) 0.0224(6) Uani 0.493(3) 1 d PDU A 1
H23A H 0.0901 0.1357 0.1745 0.027 Uiso 0.493(3) 1 calc PR A 1
C24A C 0.07579(17) -0.0488(3) 0.2881(7) 0.0257(9) Uani 0.493(3) 1 d PDU A 1
H24A H 0.0873 -0.0944 0.4109 0.039 Uiso 0.493(3) 1 calc PR A 1
H24B H 0.0922 -0.1039 0.2015 0.039 Uiso 0.493(3) 1 calc PR A 1
H24C H 0.0307 -0.0441 0.2410 0.039 Uiso 0.493(3) 1 calc PR A 1
C25A C 0.07080(12) 0.1969(4) 0.4138(4) 0.0236(7) Uani 0.493(3) 1 d PDU A 1
H25A H 0.0711 0.1502 0.5328 0.028 Uiso 0.493(3) 1 calc PR A 1
H25B H 0.0959 0.2841 0.4449 0.028 Uiso 0.493(3) 1 calc PR A 1
C26A C 0.00518(17) 0.2388(6) 0.3146(6) 0.0341(11) Uani 0.493(3) 1 d PDU A 1
H26A H 0.0034 0.2761 0.1907 0.051 Uiso 0.493(3) 1 calc PR A 1
H26B H -0.0086 0.3118 0.3871 0.051 Uiso 0.493(3) 1 calc PR A 1
H26C H -0.0217 0.1557 0.3017 0.051 Uiso 0.493(3) 1 calc PR A 1
N2 N 0.19809(9) 0.0432(2) 0.5617(2) 0.0205(4) Uani 1 1 d D . .
H2A H 0.2255 -0.0279 0.5575 0.025 Uiso 0.493(3) 1 calc PR A 1
H2B H 0.1662 0.0041 0.5994 0.025 Uiso 0.493(3) 1 calc PR A 1
H2C H 0.2263 -0.0230 0.5474 0.025 Uiso 0.155(5) 1 calc PR B 2
H2D H 0.1687 -0.0024 0.6046 0.025 Uiso 0.155(5) 1 calc PR B 2
H2E H 0.2266 -0.0170 0.5358 0.025 Uiso 0.352(4) 1 calc PR C 3
H2F H 0.1716 -0.0092 0.6090 0.025 Uiso 0.352(4) 1 calc PR C 3
C22B C 0.16802(15) 0.1116(3) 0.3775(4) 0.0209(6) Uani 0.155(5) 1 d PD A 2
H22B H 0.1774 0.0529 0.2773 0.025 Uiso 0.155(5) 1 calc PR B 2
C23B C 0.09712(13) 0.1180(4) 0.3399(8) 0.0224(6) Uani 0.155(5) 1 d PDU A 2
H23B H 0.0900 0.1296 0.4654 0.027 Uiso 0.155(5) 1 calc PR B 2
C24B C 0.0670(2) 0.2437(10) 0.229(2) 0.031(5) Uani 0.155(5) 1 d PDU A 2
H24D H 0.0593 0.2239 0.0960 0.046 Uiso 0.155(5) 1 calc PR B 2
H24E H 0.0942 0.3262 0.2631 0.046 Uiso 0.155(5) 1 calc PR B 2
H24F H 0.0278 0.2634 0.2565 0.046 Uiso 0.155(5) 1 calc PR B 2
C25B C 0.0650(3) -0.0213(8) 0.2626(18) 0.0223(18) Uani 0.155(5) 1 d PDU A 2
H25C H 0.0588 -0.0228 0.1260 0.027 Uiso 0.155(5) 1 calc PR B 2
H25D H 0.0930 -0.1007 0.3166 0.027 Uiso 0.155(5) 1 calc PR B 2
C26B C 0.0035(4) -0.0472(11) 0.300(2) 0.030(3) Uani 0.155(5) 1 d PDU A 2
H26D H -0.0133 -0.1380 0.2452 0.045 Uiso 0.155(5) 1 calc PR B 2
H26E H -0.0251 0.0291 0.2442 0.045 Uiso 0.155(5) 1 calc PR B 2
H26F H 0.0091 -0.0495 0.4350 0.045 Uiso 0.155(5) 1 calc PR B 2
C22C C 0.16342(19) 0.1179(8) 0.3904(10) 0.0209(6) Uani 0.352(4) 1 d PD A 3
H22C H 0.1633 0.0574 0.2804 0.025 Uiso 0.352(4) 1 calc PR C 3
C23C C 0.0959(2) 0.1424(4) 0.3928(7) 0.0224(6) Uani 0.352(4) 1 d PDU A 3
H23C H 0.0986 0.1782 0.5209 0.027 Uiso 0.352(4) 1 calc PR C 3
C24C C 0.0625(3) 0.2555(6) 0.2628(13) 0.0286(19) Uani 0.352(4) 1 d PDU A 3
H24G H 0.0718 0.2464 0.1427 0.043 Uiso 0.352(4) 1 calc PR C 3
H24H H 0.0759 0.3487 0.3167 0.043 Uiso 0.352(4) 1 calc PR C 3
H24I H 0.0180 0.2453 0.2440 0.043 Uiso 0.352(4) 1 calc PR C 3
C25C C 0.0585(3) 0.0047(5) 0.3728(7) 0.0332(15) Uani 0.352(4) 1 d PDU A 3
H25E H 0.0822 -0.0645 0.4648 0.040 Uiso 0.352(4) 1 calc PR C 3
H25F H 0.0196 0.0246 0.4050 0.040 Uiso 0.352(4) 1 calc PR C 3
C26C C 0.0425(5) -0.0630(8) 0.1818(9) 0.052(2) Uani 0.352(4) 1 d PDU A 3
H26G H 0.0149 -0.0003 0.0912 0.077 Uiso 0.352(4) 1 calc PR C 3
H26H H 0.0218 -0.1538 0.1855 0.077 Uiso 0.352(4) 1 calc PR C 3
H26I H 0.0803 -0.0787 0.1448 0.077 Uiso 0.352(4) 1 calc PR C 3
O11 O 0.28989(8) 0.3382(2) 0.9025(2) 0.0234(4) Uani 1 1 d . . .
O12 O 0.35680(8) 0.3850(2) 1.1756(2) 0.0267(3) Uani 1 1 d . . .
O21 O 0.22236(8) 0.3147(2) 0.5310(2) 0.0247(3) Uani 1 1 d . A .
O22 O 0.18986(8) 0.3134(2) 0.22167(19) 0.0282(3) Uani 1 1 d . A .
Cu1 Cu 0.240781(10) 0.19033(16) 0.74782(3) 0.01979(7) Uani 1 1 d . A .
O1W O 0.15538(6) 0.1883(3) 0.87282(17) 0.0251(3) Uani 1 1 d D . .
H1W H 0.1636(13) 0.221(2) 0.9888(14) 0.038 Uiso 1 1 d D . .
H2W H 0.1463(14) 0.0973(10) 0.878(3) 0.038 Uiso 1 1 d D . .

loop_
_atom_site_aniso_label
_atom_site_aniso_U_11
_atom_site_aniso_U_22
_atom_site_aniso_U_33
_atom_site_aniso_U_23
_atom_site_aniso_U_13
_atom_site_aniso_U_12
C11 0.0171(9) 0.0339(11) 0.0165(8) -0.0045(8) 0.0051(8) 0.0007(8)
C12 0.0204(10) 0.0265(10) 0.0142(8) -0.0032(7) 0.0043(7) 0.0043(7)
C13 0.0207(10) 0.0315(11) 0.0213(9) 0.0015(8) 0.0020(8) 0.0053(9)
C14 0.0248(12) 0.0571(16) 0.0328(12) 0.0043(11) 0.0097(10) 0.0125(12)
C15 0.0225(11) 0.0412(12) 0.0214(9) 0.0038(9) 0.0004(8) 0.0016(10)
C16 0.0369(13) 0.0483(14) 0.0202(10) -0.0003(9) 0.0065(10) -0.0090(11)
N1 0.0213(9) 0.0231(9) 0.0181(8) -0.0013(7) 0.0032(7) 0.0026(8)
C21 0.0184(10) 0.0310(11) 0.0206(9) 0.0036(8) 0.0057(9) -0.0047(9)
C22A 0.0171(13) 0.0351(14) 0.0093(11) 0.0018(9) 0.0020(10) -0.0022(11)
C23A 0.0207(9) 0.0224(9) 0.0234(10) 0.0008(7) 0.0053(8) 0.0002(7)
C24A 0.0233(12) 0.0248(11) 0.0270(13) 0.0002(9) 0.0037(9) -0.0004(9)
C25A 0.0202(15) 0.0253(17) 0.0257(16) 0.0004(19) 0.0071(13) -0.002(2)
C26A 0.0227(19) 0.045(3) 0.035(2) 0.007(2) 0.0099(18) 0.0105(18)
N2 0.0207(9) 0.0226(9) 0.0163(8) -0.0008(6) 0.0020(7) 0.0038(7)
C22B 0.0171(13) 0.0351(14) 0.0093(11) 0.0018(9) 0.0020(10) -0.0022(11)
C23B 0.0207(9) 0.0224(9) 0.0234(10) 0.0008(7) 0.0053(8) 0.0002(7)
C24B 0.051(12) 0.021(4) 0.017(8) 0.003(5) 0.006(7) -0.002(6)
C25B 0.022(2) 0.0217(19) 0.023(2) 0.0005(10) 0.0054(10) 0.0007(10)
C26B 0.020(5) 0.022(6) 0.048(8) 0.000(6) 0.007(5) -0.003(4)
C22C 0.0171(13) 0.0351(14) 0.0093(11) 0.0018(9) 0.0020(10) -0.0022(11)
C23C 0.0207(9) 0.0224(9) 0.0234(10) 0.0008(7) 0.0053(8) 0.0002(7)
C24C 0.021(4) 0.038(3) 0.024(4) 0.007(3) 0.002(3) 0.004(3)
C25C 0.023(3) 0.037(3) 0.032(3) 0.004(2) -0.005(3) -0.011(2)
C26C 0.052(5) 0.055(5) 0.043(4) -0.016(3) 0.004(4) -0.022(4)
O11 0.0225(8) 0.0254(8) 0.0200(7) 0.0015(6) 0.0021(6) -0.0022(6)
O12 0.0253(8) 0.0310(8) 0.0207(7) -0.0038(6) 0.0015(6) -0.0044(7)
O21 0.0227(8) 0.0323(9) 0.0166(6) 0.0033(6) 0.0015(6) -0.0073(7)
O22 0.0365(9) 0.0326(8) 0.0156(6) 0.0034(6) 0.0078(6) -0.0046(7)
Cu1 0.01928(11) 0.02416(11) 0.01458(10) 0.00064(10) 0.00251(7) 0.00027(15)
O1W 0.0263(7) 0.0307(7) 0.0190(5) -0.0015(8) 0.0074(5) 0.0013(10)

loop_
_atom_type_symbol
_atom_type_description
_atom_type_scat_dispersion_real
_atom_type_scat_dispersion_imag
_atom_type_scat_source
C C 0.0033 0.0016 'International Tables Vol C Tables 4.2.6.8 and 6.1.1.4'
H H 0.0000 0.0000 'International Tables Vol C Tables 4.2.6.8 and 6.1.1.4'
N N 0.0061 0.0033 'International Tables Vol C Tables 4.2.6.8 and 6.1.1.4'
O O 0.0106 0.0060 'International Tables Vol C Tables 4.2.6.8 and 6.1.1.4'
Cu Cu 0.3201 1.2651 'International Tables Vol C Tables 4.2.6.8 and 6.1.1.4'

loop_
_geom_angle_atom_site_label_1
_geom_angle_atom_site_label_2
_geom_angle_atom_site_label_3
_geom_angle
O12 C11 O11 119.96(19)
O12 C11 C12 121.93(17)
O11 C11 C12 117.79(17)
N1 C12 C11 108.46(14)
N1 C12 C13 111.28(14)
C11 C12 C13 113.10(14)
N1 C12 H12 107.9
C11 C12 H12 107.9
C13 C12 H12 107.9
C14 C13 C15 112.16(15)
C14 C13 C12 114.61(14)
C15 C13 C12 113.31(13)
C14 C13 H13 105.2
C15 C13 H13 105.2
C12 C13 H13 105.2
C13 C14 H14A 109.5
C13 C14 H14B 109.5
H14A C14 H14B 109.5
C13 C14 H14C 109.5
H14A C14 H14C 109.5
H14B C14 H14C 109.5
C16 C15 C13 115.69(15)
C16 C15 H15A 108.4
C13 C15 H15A 108.4
C16 C15 H15B 108.4
C13 C15 H15B 108.4
H15A C15 H15B 107.4
C15 C16 H16A 109.5
C15 C16 H16B 109.5
H16A C16 H16B 109.5
C15 C16 H16C 109.5
H16A C16 H16C 109.5
H16B C16 H16C 109.5
C12 N1 Cu1 111.91(12)
C12 N1 H1A 109.2
Cu1 N1 H1A 109.2
C12 N1 H1B 109.2
Cu1 N1 H1B 109.2
H1A N1 H1B 107.9
O22 C21 O21 124.26(19)
O22 C21 C22B 117.52(19)
O21 C21 C22B 118.07(18)
O22 C21 C22A 115.92(18)
O21 C21 C22A 119.80(17)
O22 C21 C22C 120.5(3)
O21 C21 C22C 114.4(3)
N2 C22A C21 108.13(15)
N2 C22A C23A 111.38(14)
C21 C22A C23A 112.21(15)
N2 C22A H22A 108.3
C21 C22A H22A 108.3
C23A C22A H22A 108.3
C24A C23A C25A 112.42(16)
C24A C23A C22A 114.93(15)
C25A C23A C22A 112.95(13)
C24A C23A H23A 105.1
C25A C23A H23A 105.1
C22A C23A H23A 105.1
C26A C25A C23A 115.48(16)
C26A C25A H25A 108.4
C23A C25A H25A 108.4
C26A C25A H25B 108.4
C23A C25A H25B 108.4
H25A C25A H25B 107.5
C22C N2 Cu1 107.7(3)
C22B N2 Cu1 110.10(14)
C22A N2 Cu1 111.48(13)
C22C N2 H2A 121.1
C22B N2 H2A 114.7
C22A N2 H2A 109.3
Cu1 N2 H2A 109.3
C22C N2 H2B 100.8
C22B N2 H2B 105.2
C22A N2 H2B 109.3
Cu1 N2 H2B 109.3
H2A N2 H2B 108.0
C22C N2 H2C 116.1
C22B N2 H2C 109.6
C22A N2 H2C 104.1
Cu1 N2 H2C 109.6
H2B N2 H2C 112.9
C22C N2 H2D 105.5
C22B N2 H2D 109.6
C22A N2 H2D 113.6
Cu1 N2 H2D 109.6
H2A N2 H2D 103.1
H2C N2 H2D 108.2
C22C N2 H2E 110.2
C22B N2 H2E 103.7
Cu1 N2 H2E 110.2
H2B N2 H2E 118.0
H2D N2 H2E 113.5
C22C N2 H2F 110.2
C22B N2 H2F 114.0
C22A N2 H2F 117.7
Cu1 N2 H2F 110.2
H2C N2 H2F 103.0
H2E N2 H2F 108.5
N2 C22B C21 108.28(16)
N2 C22B C23B 111.29(16)
C21 C22B C23B 112.60(16)
N2 C22B H22B 108.2
C21 C22B H22B 108.2
C23B C22B H22B 108.2
C24B C23B C25B 112.24(17)
C24B C23B C22B 114.74(17)
C25B C23B C22B 112.96(15)
C24B C23B H23B 105.3
C25B C23B H23B 105.3
C22B C23B H23B 105.3
C23B C24B H24D 109.5
C23B C24B H24E 109.5
H24D C24B H24E 109.5
C23B C24B H24F 109.5
H24D C24B H24F 109.5
H24E C24B H24F 109.5
C26B C25B C23B 115.52(17)
C26B C25B H25C 108.4
C23B C25B H25C 108.4
C26B C25B H25D 108.4
C23B C25B H25D 108.4
H25C C25B H25D 107.5
C25B C26B H26D 109.5
C25B C26B H26E 109.5
H26D C26B H26E 109.5
C25B C26B H26F 109.5
H26D C26B H26F 109.5
H26E C26B H26F 109.5
N2 C22C C21 108.7(4)
N2 C22C C23C 110.3(4)
C21 C22C C23C 112.2(4)
N2 C22C H22C 108.5
C21 C22C H22C 108.5
C23C C22C H22C 108.5
C24C C23C C25C 112.19(17)
C24C C23C C22C 114.72(16)
C25C C23C C22C 112.91(15)
C24C C23C H23C 105.3
C25C C23C H23C 105.3
C22C C23C H23C 105.3
C26C C25C C23C 115.45(17)
C26C C25C H25E 108.4
C23C C25C H25E 108.4
C26C C25C H25F 108.4
C23C C25C H25F 108.4
H25E C25C H25F 107.5
C11 O11 Cu1 115.58(14)
C21 O21 Cu1 115.73(14)
O11 Cu1 O21 90.81(6)
O11 Cu1 N1 84.04(7)
O21 Cu1 N1 162.76(8)
O11 Cu1 N2 171.24(8)
O21 Cu1 N2 83.83(6)
N1 Cu1 N2 99.09(8)
O11 Cu1 O1W 99.40(7)
O21 Cu1 O1W 108.95(7)
N1 Cu1 O1W 88.15(7)
N2 Cu1 O1W 88.92(7)
Cu1 O1W H1W 114.3(18)
Cu1 O1W H2W 104(2)
H1W O1W H2W 106.0(12)

loop_
_geom_bond_atom_site_label_1
_geom_bond_atom_site_label_2
_geom_bond_distance
C11 O12 1.246(2)
C11 O11 1.313(2)
C11 C12 1.510(3)
C12 N1 1.499(2)
C12 C13 1.545(2)
C12 H12 1.0000
C13 C14 1.498(3)
C13 C15 1.533(2)
C13 H13 1.0000
C14 H14A 0.9800
C14 H14B 0.9800
C14 H14C 0.9800
C15 C16 1.511(3)
C15 H15A 0.9900
C15 H15B 0.9900
C16 H16A 0.9800
C16 H16B 0.9800
C16 H16C 0.9800
N1 Cu1 1.9775(18)
N1 H1A 0.9200
N1 H1B 0.9200
C21 O22 1.239(2)
C21 O21 1.272(3)
C21 C22B 1.512(3)
C21 C22A 1.514(3)
C21 C22C 1.524(7)
C22A N2 1.500(3)
C22A C23A 1.547(2)
C22A H22A 1.0000
C23A C24A 1.494(3)
C23A C25A 1.534(3)
C23A H23A 1.0000
C24A H24A 0.9800
C24A H24B 0.9800
C24A H24C 0.9800
C25A C26A 1.512(3)
C25A H25A 0.9900
C25A H25B 0.9900
C26A H26A 0.9800
C26A H26B 0.9800
C26A H26C 0.9800
N2 C22C 1.478(7)
N2 C22B 1.499(3)
N2 Cu1 2.0098(17)
N2 H2A 0.9200
N2 H2B 0.9200
N2 H2C 0.9200
N2 H2D 0.9200
N2 H2E 0.9200
N2 H2F 0.9200
C22B C23B 1.547(3)
C22B H22B 1.0000
C23B C24B 1.496(3)
C23B C25B 1.535(3)
C23B H23B 1.0000
C24B H24D 0.9800
C24B H24E 0.9800
C24B H24F 0.9800
C25B C26B 1.511(3)
C25B H25C 0.9900
C25B H25D 0.9900
C26B H26D 0.9800
C26B H26E 0.9800
C26B H26F 0.9800
C22C C23C 1.547(3)
C22C H22C 1.0000
C23C C24C 1.496(3)
C23C C25C 1.535(3)
C23C H23C 1.0000
C24C H24G 0.9800
C24C H24H 0.9800
C24C H24I 0.9800
C25C C26C 1.512(3)
C25C H25E 0.9900
C25C H25F 0.9900
C26C H26G 0.9800
C26C H26H 0.9800
C26C H26I 0.9800
O11 Cu1 1.9486(16)
O21 Cu1 1.9486(15)
Cu1 O1W 2.3655(14)
O1W H1W 0.887(5)
O1W H2W 0.887(5)
